data_4038048
loop_
_publ_author_name
'Elbatrawi, Yassin M.'
'Pedretty, Kyle P.'
'Giddings, Nicole'
'Woodcock, H. Lee'
'Del Valle, Juan R.'

_publ_section_title
;
 \d-Azaproline and its oxidized variants.
;
_journal_name_full 'The Journal of organic chemistry'
_journal_paper_doi 10.1021/acs.joc.9b03384
_journal_year 2020
_chemical_absolute_configuration syn
_chemical_formula_moiety 'C15 H17 N3 O4'
_chemical_formula_sum 'C15 H17 N3 O4'
_chemical_formula_weight 303.32
_space_group_crystal_system orthorhombic
_space_group_IT_number 18
_space_group_name_Hall 'P 2 2ab'
_space_group_name_H-M_alt 'P 21 21 2'
_atom_sites_solution_hydrogens mixed
_audit_creation_date 2018-06-28
_audit_creation_method
;
Olex2 1.2
(compiled 2018.05.29 svn.r3508 for OlexSys, GUI svn.r5506)
;
_cell_angle_alpha 90
_cell_angle_beta 90
_cell_angle_gamma 90
_cell_formula_units_Z 4
_cell_length_a 12.2123(5)
_cell_length_b 24.8626(10)
_cell_length_c 4.7975(2)
_cell_measurement_reflns_used 7660
_cell_measurement_temperature 100(2)
_cell_measurement_theta_max 75.74
_cell_measurement_theta_min 3.56
_cell_volume 1456.66(10)
_computing_cell_refinement 'SAINT V8.38A (?, 2016)'
_computing_data_reduction 'SAINT V8.38A (?, 2016)'
_computing_molecular_graphics 'Olex2 (Dolomanov et al., 2009)'
_computing_publication_material 'Olex2 (Dolomanov et al., 2009)'
_computing_structure_refinement 'XL (Sheldrick, 2008)'
_diffrn_ambient_temperature 100.03
_diffrn_measured_fraction_theta_full 1.000
_diffrn_measured_fraction_theta_max 1.000
_diffrn_measurement_device_type 'Bruker D8 Venture PHOTON 100 CMOS'
_diffrn_measurement_method 'omega scans'
_diffrn_radiation_monochromator mirrors
_diffrn_radiation_type CuK\a
_diffrn_radiation_wavelength 1.54178
_diffrn_reflns_av_R_equivalents 0.1110
_diffrn_reflns_av_unetI/netI 0.0524
_diffrn_reflns_Laue_measured_fraction_full 1.000
_diffrn_reflns_Laue_measured_fraction_max 1.000
_diffrn_reflns_limit_h_max 14
_diffrn_reflns_limit_h_min -14
_diffrn_reflns_limit_k_max 29
_diffrn_reflns_limit_k_min -29
_diffrn_reflns_limit_l_max 5
_diffrn_reflns_limit_l_min -5
_diffrn_reflns_number 19115
_diffrn_reflns_point_group_measured_fraction_full 1.000
_diffrn_reflns_point_group_measured_fraction_max 1.000
_diffrn_reflns_theta_full 67.679
_diffrn_reflns_theta_max 68.179
_diffrn_reflns_theta_min 3.555
_diffrn_source 'INCOATEC Imus micro-focus source'
_diffrn_standards_number 0
_exptl_absorpt_coefficient_mu 0.850
_exptl_absorpt_correction_T_max 1.0000
_exptl_absorpt_correction_T_min 0.7640
_exptl_absorpt_correction_type multi-scan
_exptl_absorpt_process_details
;
SADABS-2016/2 (Bruker,2016/2) was used for absorption correction.
wR2(int) was 0.1395 before and 0.0972 after correction.
The Ratio of minimum to maximum transmission is 0.7640.
The \l/2 correction factor is Not present.
;
_exptl_crystal_density_diffrn 1.383
_exptl_crystal_description needle
_exptl_crystal_F_000 640
_exptl_crystal_size_max 0.294
_exptl_crystal_size_mid 0.06
_exptl_crystal_size_min 0.04
_refine_diff_density_max 0.196
_refine_diff_density_min -0.188
_refine_diff_density_rms 0.046
_refine_ls_abs_structure_details
;
 Flack x determined using 799 quotients [(I+)-(I-)]/[(I+)+(I-)]
 (Parsons, Flack and Wagner, Acta Cryst. B69 (2013) 249-259).
;
_refine_ls_abs_structure_Flack -0.02(19)
_refine_ls_extinction_method none
_refine_ls_goodness_of_fit_ref 1.056
_refine_ls_hydrogen_treatment mixed
_refine_ls_matrix_type full
_refine_ls_number_parameters 204
_refine_ls_number_reflns 2672
_refine_ls_number_restraints 0
_refine_ls_restrained_S_all 1.056
_refine_ls_R_factor_all 0.0563
_refine_ls_R_factor_gt 0.0430
_refine_ls_shift/su_max 0.000
_refine_ls_shift/su_mean 0.000
_refine_ls_structure_factor_coef Fsqd
_refine_ls_weighting_details 'w=1/[\s^2^(Fo^2^)+(0.0468P)^2^+0.2439P] where P=(Fo^2^+2Fc^2^)/3'
_refine_ls_weighting_scheme calc
_refine_ls_wR_factor_gt 0.0959
_refine_ls_wR_factor_ref 0.1021
_reflns_Friedel_coverage 0.672
_reflns_Friedel_fraction_full 1.000
_reflns_Friedel_fraction_max 1.000
_reflns_number_gt 2282
_reflns_number_total 2672
_reflns_threshold_expression 'I > 2\s(I)'
_cod_data_source_file jo9b03384_si_002.cif
_cod_data_source_block YB-03-62
_cod_database_code 4038048
_shelx_shelxl_version_number 2018/3
_shelx_space_group_comment
;
The symmetry employed for this shelxl refinement is uniquely defined
by the following loop, which should always be used as a source of
symmetry information in preference to the above space-group names.
They are only intended as comments.
;
_shelx_estimated_absorpt_t_max 0.967
_shelx_estimated_absorpt_t_min 0.788
_olex2_refinement_description
;
1. Fixed Uiso
 At 1.2 times of:
  All C(H) groups, All C(H,H) groups
 At 1.5 times of:
  All C(H,H,H) groups
2.a Ternary CH refined with riding coordinates:
 C15(H15)
2.b Secondary CH2 refined with riding coordinates:
 C7(H7A,H7B), C11(H11A,H11B), C16(H16A,H16B)
2.c Aromatic/amide H refined with riding coordinates:
 C1(H1), C2(H2), C3(H3), C4(H4), C5(H5), C17(H17)
2.d Idealised Me refined as rotating group:
 C22(H22A,H22B,H22C)
;
_olex2_submission_special_instructions 'No special instructions were received'

loop_
_space_group_symop_operation_xyz
'x, y, z'
'-x, -y, z'
'-x+1/2, y+1/2, -z'
'x+1/2, -y+1/2, -z'

loop_
_atom_site_label
_atom_site_type_symbol
_atom_site_fract_x
_atom_site_fract_y
_atom_site_fract_z
_atom_site_U_iso_or_equiv
_atom_site_adp_type
_atom_site_occupancy
_atom_site_site_symmetry_order
_atom_site_calc_flag
_atom_site_refinement_flags_posn
_atom_site_refinement_flags_adp
_atom_site_refinement_flags_occupancy
_atom_site_disorder_assembly
_atom_site_disorder_group
C1 C 0.8477(3) 0.52368(17) 0.6112(8) 0.0436(10) Uani 1 1 d . . . . .
H1 H 0.886796 0.502350 0.480465 0.052 Uiso 1 1 calc R . . . .
C2 C 0.9045(3) 0.55763(18) 0.7906(10) 0.0515(11) Uani 1 1 d . . . . .
H2 H 0.982114 0.559061 0.781828 0.062 Uiso 1 1 calc R . . . .
C3 C 0.8496(3) 0.58929(15) 0.9812(8) 0.0416(9) Uani 1 1 d . . . . .
H3 H 0.888968 0.612406 1.102831 0.050 Uiso 1 1 calc R . . . .
C4 C 0.7362(3) 0.58695(14) 0.9930(7) 0.0348(8) Uani 1 1 d . . . . .
H4 H 0.697267 0.608499 1.122955 0.042 Uiso 1 1 calc R . . . .
C5 C 0.6799(3) 0.55284(13) 0.8132(7) 0.0318(8) Uani 1 1 d . . . . .
H5 H 0.602230 0.551420 0.821340 0.038 Uiso 1 1 calc R . . . .
C6 C 0.7352(3) 0.52078(14) 0.6219(7) 0.0293(8) Uani 1 1 d . . . . .
C7 C 0.6736(3) 0.48477(13) 0.4266(7) 0.0306(8) Uani 1 1 d . . . . .
H7A H 0.605566 0.502668 0.363579 0.037 Uiso 1 1 calc R . . . .
H7B H 0.718954 0.476626 0.260756 0.037 Uiso 1 1 calc R . . . .
O8 O 0.6472(2) 0.43507(9) 0.5760(5) 0.0315(6) Uani 1 1 d . . . . .
C9 C 0.5717(3) 0.40359(13) 0.4570(7) 0.0246(7) Uani 1 1 d . . . . .
O10 O 0.5260(2) 0.41398(10) 0.2412(5) 0.0321(6) Uani 1 1 d . . . . .
C11 C 0.5542(3) 0.35431(13) 0.6292(6) 0.0253(7) Uani 1 1 d . . . . .
H11A H 0.622761 0.333098 0.634640 0.030 Uiso 1 1 calc R . . . .
H11B H 0.535950 0.364978 0.822514 0.030 Uiso 1 1 calc R . . . .
N12 N 0.4665(2) 0.32111(11) 0.5178(6) 0.0233(6) Uani 1 1 d . . . . .
H12 H 0.457(4) 0.3202(18) 0.333(10) 0.051(13) Uiso 1 1 d . . . . .
C13 C 0.4035(3) 0.29188(12) 0.6865(6) 0.0206(6) Uani 1 1 d . . . . .
O14 O 0.41340(18) 0.29161(9) 0.9435(4) 0.0276(5) Uani 1 1 d . . . . .
C15 C 0.3122(3) 0.26018(13) 0.5442(6) 0.0236(7) Uani 1 1 d . . . . .
H15 H 0.331644 0.251002 0.347394 0.028 Uiso 1 1 calc R . . . .
C16 C 0.2022(3) 0.29035(14) 0.5603(7) 0.0286(7) Uani 1 1 d . . . . .
H16A H 0.212907 0.328831 0.605884 0.034 Uiso 1 1 calc R . . . .
H16B H 0.160570 0.287249 0.384044 0.034 Uiso 1 1 calc R . . . .
C17 C 0.1467(3) 0.26080(16) 0.7940(8) 0.0391(9) Uani 1 1 d . . . . .
H17 H 0.081835 0.273854 0.879838 0.047 Uiso 1 1 calc R . . . .
N18 N 0.1926(2) 0.21684(12) 0.8698(6) 0.0290(6) Uani 1 1 d . . . . .
N19 N 0.2887(2) 0.21188(11) 0.7078(5) 0.0237(6) Uani 1 1 d . . . . .
C20 C 0.3655(3) 0.17344(13) 0.7610(7) 0.0284(8) Uani 1 1 d . . . . .
O21 O 0.4534(2) 0.17544(10) 0.6365(5) 0.0363(6) Uani 1 1 d . . . . .
C22 C 0.3367(3) 0.13039(15) 0.9681(8) 0.0390(9) Uani 1 1 d . . . . .
H22A H 0.377949 0.097605 0.925102 0.058 Uiso 1 1 calc GR . . . .
H22B H 0.258070 0.122816 0.957997 0.058 Uiso 1 1 calc GR . . . .
H22C H 0.355387 0.142657 1.156321 0.058 Uiso 1 1 calc GR . . . .

loop_
_atom_site_aniso_label
_atom_site_aniso_U_11
_atom_site_aniso_U_22
_atom_site_aniso_U_33
_atom_site_aniso_U_23
_atom_site_aniso_U_13
_atom_site_aniso_U_12
C1 0.036(2) 0.048(2) 0.047(2) -0.0142(18) -0.0001(19) 0.0001(19)
C2 0.028(2) 0.070(3) 0.057(3) -0.024(2) -0.001(2) -0.008(2)
C3 0.044(2) 0.040(2) 0.041(2) -0.0087(18) -0.0056(19) -0.0070(18)
C4 0.040(2) 0.0345(19) 0.0294(18) -0.0011(17) 0.0027(16) 0.0035(16)
C5 0.0299(19) 0.0375(19) 0.0280(16) 0.0081(15) -0.0013(15) -0.0007(15)
C6 0.031(2) 0.0275(17) 0.0293(18) 0.0052(14) -0.0020(14) -0.0019(14)
C7 0.0324(19) 0.0329(18) 0.0264(17) 0.0076(14) -0.0037(15) -0.0042(15)
O8 0.0316(13) 0.0317(13) 0.0314(13) 0.0070(10) -0.0090(11) -0.0099(11)
C9 0.0243(17) 0.0295(17) 0.0201(16) -0.0029(13) 0.0017(14) 0.0003(14)
O10 0.0359(14) 0.0357(13) 0.0247(12) 0.0036(10) -0.0054(11) -0.0044(11)
C11 0.0248(17) 0.0299(17) 0.0213(16) -0.0036(13) -0.0024(13) -0.0057(14)
N12 0.0238(14) 0.0293(14) 0.0168(13) 0.0013(11) -0.0022(11) -0.0050(12)
C13 0.0219(15) 0.0233(15) 0.0168(14) 0.0017(13) -0.0012(12) 0.0009(13)
O14 0.0294(12) 0.0386(13) 0.0149(10) 0.0022(10) -0.0005(9) -0.0066(11)
C15 0.0218(16) 0.0294(16) 0.0197(15) 0.0026(13) 0.0003(14) -0.0016(13)
C16 0.0241(16) 0.0341(17) 0.0278(16) 0.0026(15) -0.0055(15) 0.0029(15)
C17 0.0259(19) 0.050(2) 0.041(2) 0.0058(18) 0.0024(17) 0.0052(17)
N18 0.0209(14) 0.0390(16) 0.0272(14) 0.0010(12) 0.0040(11) -0.0047(13)
N19 0.0213(13) 0.0282(13) 0.0216(12) 0.0011(11) 0.0025(11) -0.0040(12)
C20 0.0258(18) 0.0296(18) 0.0297(18) -0.0001(13) -0.0002(15) -0.0018(14)
O21 0.0285(14) 0.0410(14) 0.0393(14) 0.0049(12) 0.0058(12) 0.0044(11)
C22 0.042(2) 0.0359(19) 0.040(2) 0.0080(16) -0.0039(19) -0.0005(17)

loop_
_atom_type_symbol
_atom_type_description
_atom_type_scat_dispersion_real
_atom_type_scat_dispersion_imag
_atom_type_scat_source
C C 0.0181 0.0091 'International Tables Vol C Tables 4.2.6.8 and 6.1.1.4'
H H 0.0000 0.0000 'International Tables Vol C Tables 4.2.6.8 and 6.1.1.4'
N N 0.0311 0.0180 'International Tables Vol C Tables 4.2.6.8 and 6.1.1.4'
O O 0.0492 0.0322 'International Tables Vol C Tables 4.2.6.8 and 6.1.1.4'

loop_
_geom_angle_atom_site_label_1
_geom_angle_atom_site_label_2
_geom_angle_atom_site_label_3
_geom_angle
_geom_angle_site_symmetry_1
_geom_angle_site_symmetry_3
_geom_angle_publ_flag
C2 C1 H1 119.8 . . ?
C6 C1 H1 119.8 . . ?
C6 C1 C2 120.4(4) . . ?
C1 C2 H2 119.5 . . ?
C3 C2 C1 120.9(4) . . ?
C3 C2 H2 119.5 . . ?
C2 C3 H3 120.4 . . ?
C2 C3 C4 119.2(4) . . ?
C4 C3 H3 120.4 . . ?
C3 C4 H4 120.2 . . ?
C3 C4 C5 119.6(3) . . ?
C5 C4 H4 120.2 . . ?
C4 C5 H5 119.4 . . ?
C6 C5 C4 121.2(3) . . ?
C6 C5 H5 119.4 . . ?
C1 C6 C5 118.7(3) . . ?
C1 C6 C7 120.6(3) . . ?
C5 C6 C7 120.7(3) . . ?
C6 C7 H7A 110.1 . . ?
C6 C7 H7B 110.1 . . ?
H7A C7 H7B 108.4 . . ?
O8 C7 C6 108.0(3) . . ?
O8 C7 H7A 110.1 . . ?
O8 C7 H7B 110.1 . . ?
C9 O8 C7 115.9(2) . . ?
O8 C9 C11 110.1(3) . . ?
O10 C9 O8 124.1(3) . . ?
O10 C9 C11 125.8(3) . . ?
C9 C11 H11A 109.3 . . ?
C9 C11 H11B 109.3 . . ?
H11A C11 H11B 108.0 . . ?
N12 C11 C9 111.6(3) . . ?
N12 C11 H11A 109.3 . . ?
N12 C11 H11B 109.3 . . ?
C11 N12 H12 118(3) . . ?
C13 N12 C11 120.8(3) . . ?
C13 N12 H12 121(3) . . ?
N12 C13 C15 115.6(3) . . ?
O14 C13 N12 123.4(3) . . ?
O14 C13 C15 120.9(3) . . ?
C13 C15 H15 111.5 . . ?
C13 C15 C16 111.3(3) . . ?
C16 C15 H15 111.5 . . ?
N19 C15 C13 109.1(2) . . ?
N19 C15 H15 111.5 . . ?
N19 C15 C16 101.7(2) . . ?
C15 C16 H16A 111.5 . . ?
C15 C16 H16B 111.5 . . ?
H16A C16 H16B 109.4 . . ?
C17 C16 C15 101.1(3) . . ?
C17 C16 H16A 111.5 . . ?
C17 C16 H16B 111.5 . . ?
C16 C17 H17 122.2 . . ?
N18 C17 C16 115.6(3) . . ?
N18 C17 H17 122.2 . . ?
C17 N18 N19 106.3(3) . . ?
N18 N19 C15 112.7(2) . . ?
C20 N19 C15 122.8(3) . . ?
C20 N19 N18 122.0(3) . . ?
N19 C20 C22 117.5(3) . . ?
O21 C20 N19 118.8(3) . . ?
O21 C20 C22 123.7(3) . . ?
C20 C22 H22A 109.5 . . ?
C20 C22 H22B 109.5 . . ?
C20 C22 H22C 109.5 . . ?
H22A C22 H22B 109.5 . . ?
H22A C22 H22C 109.5 . . ?
H22B C22 H22C 109.5 . . ?

loop_
_geom_bond_atom_site_label_1
_geom_bond_atom_site_label_2
_geom_bond_distance
_geom_bond_site_symmetry_2
_geom_bond_publ_flag
C1 H1 0.9500 . ?
C1 C2 1.391(6) . ?
C1 C6 1.376(5) . ?
C2 H2 0.9500 . ?
C2 C3 1.380(6) . ?
C3 H3 0.9500 . ?
C3 C4 1.387(6) . ?
C4 H4 0.9500 . ?
C4 C5 1.391(5) . ?
C5 H5 0.9500 . ?
C5 C6 1.391(5) . ?
C6 C7 1.499(5) . ?
C7 H7A 0.9900 . ?
C7 H7B 0.9900 . ?
C7 O8 1.464(4) . ?
O8 C9 1.337(4) . ?
C9 O10 1.204(4) . ?
C9 C11 1.493(4) . ?
C11 H11A 0.9900 . ?
C11 H11B 0.9900 . ?
C11 N12 1.454(4) . ?
N12 H12 0.89(5) . ?
N12 C13 1.332(4) . ?
C13 O14 1.239(4) . ?
C13 C15 1.527(4) . ?
C15 H15 1.0000 . ?
C15 C16 1.540(4) . ?
C15 N19 1.463(4) . ?
C16 H16A 0.9900 . ?
C16 H16B 0.9900 . ?
C16 C17 1.502(5) . ?
C17 H17 0.9500 . ?
C17 N18 1.281(5) . ?
N18 N19 1.413(4) . ?
N19 C20 1.363(4) . ?
C20 O21 1.229(4) . ?
C20 C22 1.502(5) . ?
C22 H22A 0.9800 . ?
C22 H22B 0.9800 . ?
C22 H22C 0.9800 . ?

loop_
_geom_torsion_atom_site_label_1
_geom_torsion_atom_site_label_2
_geom_torsion_atom_site_label_3
_geom_torsion_atom_site_label_4
_geom_torsion
_geom_torsion_site_symmetry_1
_geom_torsion_site_symmetry_2
_geom_torsion_site_symmetry_3
_geom_torsion_site_symmetry_4
_geom_torsion_publ_flag
C1 C2 C3 C4 0.1(7) . . . . ?
C1 C6 C7 O8 98.8(4) . . . . ?
C2 C1 C6 C5 0.6(6) . . . . ?
C2 C1 C6 C7 179.2(4) . . . . ?
C2 C3 C4 C5 0.0(6) . . . . ?
C3 C4 C5 C6 0.2(5) . . . . ?
C4 C5 C6 C1 -0.6(5) . . . . ?
C4 C5 C6 C7 -179.1(3) . . . . ?
C5 C6 C7 O8 -82.7(4) . . . . ?
C6 C1 C2 C3 -0.4(7) . . . . ?
C6 C7 O8 C9 165.3(3) . . . . ?
C7 O8 C9 O10 -0.2(5) . . . . ?
C7 O8 C9 C11 179.3(3) . . . . ?
O8 C9 C11 N12 175.5(3) . . . . ?
C9 C11 N12 C13 -148.1(3) . . . . ?
O10 C9 C11 N12 -5.0(5) . . . . ?
C11 N12 C13 O14 1.3(5) . . . . ?
C11 N12 C13 C15 178.2(3) . . . . ?
N12 C13 C15 C16 -97.6(3) . . . . ?
N12 C13 C15 N19 151.0(3) . . . . ?
C13 C15 C16 C17 -101.3(3) . . . . ?
C13 C15 N19 N18 102.6(3) . . . . ?
C13 C15 N19 C20 -59.7(4) . . . . ?
O14 C13 C15 C16 79.3(4) . . . . ?
O14 C13 C15 N19 -32.0(4) . . . . ?
C15 C16 C17 N18 -11.9(4) . . . . ?
C15 N19 C20 O21 -10.2(5) . . . . ?
C15 N19 C20 C22 170.5(3) . . . . ?
C16 C15 N19 N18 -15.0(3) . . . . ?
C16 C15 N19 C20 -177.3(3) . . . . ?
C16 C17 N18 N19 2.9(4) . . . . ?
C17 N18 N19 C15 8.3(4) . . . . ?
C17 N18 N19 C20 170.7(3) . . . . ?
N18 N19 C20 O21 -170.8(3) . . . . ?
N18 N19 C20 C22 9.9(5) . . . . ?
N19 C15 C16 C17 14.7(3) . . . . ?
